data_7036056
loop_
_publ_author_name
'Davis, Timothy L.'
'Watts, Joshua L.'
'Brown, Kenneth J.'
'Hewage, Jeewantha S.'
'Treleven, Alexander R.'
'Lindeman, Sergey V.'
'Gardinier, James R.'

_publ_section_title
;
 Structural classification of metal complexes with three-coordinate
 centres.
;
_journal_issue 35
_journal_name_full 'Dalton transactions (Cambridge, England : 2003)'
_journal_page_first 15408
_journal_page_last 15412
_journal_paper_doi 10.1039/c5dt02773j
_journal_volume 44
_journal_year 2015
_chemical_formula_moiety 'F6 Sb, C23 H18 Ag Fe N4, 0.5(C H2 Cl2), C H4 O'
_chemical_formula_sum 'C24.5 H23 Ag Cl F6 Fe N4 O Sb'
_chemical_formula_weight 824.39
_chemical_name_systematic
;
 ? 
;
_space_group_crystal_system triclinic
_space_group_IT_number 2
_space_group_name_Hall '-P 1'
_space_group_name_H-M_alt 'P -1'
_symmetry_space_group_name_Hall '-P 1'
_symmetry_space_group_name_H-M 'P -1'
_atom_sites_solution_hydrogens geom
_atom_sites_solution_primary iterative
_atom_sites_solution_secondary difmap
_audit_creation_date 2013-04-25
_audit_creation_method
;
  Olex2 1.2
  (compiled Apr 23 2013 17:54:37, GUI svn.r4466)
;
_audit_update_record
;
2015-05-13 deposited with the CCDC.
2015-08-03 downloaded from the CCDC.
;
_cell_angle_alpha 66.887(3)
_cell_angle_beta 85.557(3)
_cell_angle_gamma 67.084(3)
_cell_formula_units_Z 2
_cell_length_a 10.4401(3)
_cell_length_b 11.0107(4)
_cell_length_c 13.8825(4)
_cell_measurement_reflns_used 12812
_cell_measurement_temperature 100.00(10)
_cell_measurement_theta_max 28.7410
_cell_measurement_theta_min 3.5910
_cell_volume 1346.54(9)
_computing_cell_refinement
;
CrysAlisPro, Agilent Technologies,
Version 1.171.36.28 (release 01-02-2013 CrysAlis171 .NET)
(compiled Feb  1 2013,16:14:44)
;
_computing_data_collection
;
CrysAlisPro, Agilent Technologies,
Version 1.171.36.28 (release 01-02-2013 CrysAlis171 .NET)
(compiled Feb  1 2013,16:14:44)
;
_computing_data_reduction
;
CrysAlisPro, Agilent Technologies,
Version 1.171.36.28 (release 01-02-2013 CrysAlis171 .NET)
(compiled Feb  1 2013,16:14:44)
;
_computing_molecular_graphics
;
O. V. Dolomanov, L. J. Bourhis, R. J. Gildea, J. A. K. Howard and H. Puschmann,
OLEX2: a complete structure solution, refinement and analysis program.
J. Appl. Cryst. (2009). 42, 339-341.
;
_computing_publication_material
;
O. V. Dolomanov, L. J. Bourhis, R. J. Gildea, J. A. K. Howard and H. Puschmann,
OLEX2: a complete structure solution, refinement and analysis program.
J. Appl. Cryst. (2009). 42, 339-341.
;
_computing_structure_refinement
;
XL, G.M. Sheldrick, Acta Cryst.
(2008). A64, 112-122
;
_computing_structure_solution
;
olex2.solve (L.J. Bourhis, O.V. Dolomanov, R.J. Gildea, J.A.K. Howard,
H. Puschmann, in preparation, 2011)
;
_diffrn_ambient_temperature 100.00(10)
_diffrn_detector_area_resol_mean 16.1500
_diffrn_measured_fraction_theta_full 0.9985
_diffrn_measured_fraction_theta_max 0.8928
_diffrn_measurement_details
;
  1 omega  -48.00   31.00   1.0000    3.8100
omega____ theta____ kappa____ phi______ frames
    -       18.0909  -57.0000    0.0000 79

  2 omega   -6.00   88.00   1.0000    3.8100
omega____ theta____ kappa____ phi______ frames
    -       18.0909   77.0000  150.0000 94

  3 omega   16.00   57.00   1.0000    3.8100
omega____ theta____ kappa____ phi______ frames
    -       18.0909  -99.0000   60.0000 41

  4 omega   33.00   59.00   1.0000    3.8100
omega____ theta____ kappa____ phi______ frames
    -       18.0909  -99.0000  -60.0000 26

  5 omega  -55.00   57.00   1.0000    3.8100
omega____ theta____ kappa____ phi______ frames
    -       18.0909  -19.0000 -150.0000 112

  6 omega   69.00   95.00   1.0000    3.8100
omega____ theta____ kappa____ phi______ frames
    -       18.0909 -178.0000  -30.0000 26

  7 omega   35.00   94.00   1.0000    3.8100
omega____ theta____ kappa____ phi______ frames
    -       18.0909  178.0000 -120.0000 59

  8 omega   -3.00   87.00   1.0000    3.8100
omega____ theta____ kappa____ phi______ frames
    -       18.0909   57.0000  -90.0000 90

  9 omega   -3.00   87.00   1.0000    3.8100
omega____ theta____ kappa____ phi______ frames
    -       18.0909   57.0000   90.0000 90

 10 omega   35.00   94.00   1.0000    3.8100
omega____ theta____ kappa____ phi______ frames
    -       18.0909  178.0000  -30.0000 59

 11 omega   -3.00   87.00   1.0000    3.8100
omega____ theta____ kappa____ phi______ frames
    -       18.0909   57.0000    0.0000 90

 12 omega   -3.00   22.00   1.0000    3.8100
omega____ theta____ kappa____ phi______ frames
    -       18.0909   57.0000  150.0000 25

 13 omega  -20.00   60.00   1.0000    3.8100
omega____ theta____ kappa____ phi______ frames
    -       18.0909  -99.0000  120.0000 80
;
_diffrn_measurement_device_type 'SuperNova, Dual, Cu at zero, Eos'
_diffrn_measurement_method '\w scans'
_diffrn_orient_matrix_UB_11 0.0273366000
_diffrn_orient_matrix_UB_12 -0.0754041000
_diffrn_orient_matrix_UB_13 0.0149896000
_diffrn_orient_matrix_UB_21 0.0375386000
_diffrn_orient_matrix_UB_22 -0.0096759000
_diffrn_orient_matrix_UB_23 0.0446899000
_diffrn_orient_matrix_UB_31 -0.0576867000
_diffrn_orient_matrix_UB_32 -0.0037760000
_diffrn_orient_matrix_UB_33 0.0298127000
_diffrn_radiation_monochromator mirror
_diffrn_radiation_type 'Mo K\a'
_diffrn_radiation_wavelength 0.7107
_diffrn_reflns_av_R_equivalents 0.0314
_diffrn_reflns_av_unetI/netI 0.0326
_diffrn_reflns_limit_h_max 14
_diffrn_reflns_limit_h_min -14
_diffrn_reflns_limit_k_max 14
_diffrn_reflns_limit_k_min -14
_diffrn_reflns_limit_l_max 18
_diffrn_reflns_limit_l_min -19
_diffrn_reflns_number 24078
_diffrn_reflns_theta_full 27.00
_diffrn_reflns_theta_max 29.17
_diffrn_reflns_theta_min 3.08
_diffrn_source 'SuperNova (Mo) X-ray Source'
_exptl_absorpt_coefficient_mu 2.416
_exptl_absorpt_correction_T_max 0.884
_exptl_absorpt_correction_T_min 0.700
_exptl_absorpt_correction_type gaussian
_exptl_absorpt_process_details
;
CrysAlisPro, Agilent Technologies,
Version 1.171.36.28 (release 01-02-2013 CrysAlis171 .NET)
(compiled Feb  1 2013,16:14:44)
Numerical absorption correction based on gaussian integration over
            a multifaceted crystal model
;
_exptl_crystal_colour orange
_exptl_crystal_colour_primary orange
_exptl_crystal_density_diffrn 2.033
_exptl_crystal_density_method 'not measured'
_exptl_crystal_description block
_exptl_crystal_F_000 802
_exptl_crystal_size_max 0.1821
_exptl_crystal_size_mid 0.0821
_exptl_crystal_size_min 0.0538
_refine_diff_density_max 0.813
_refine_diff_density_min -1.044
_refine_diff_density_rms 0.109
_refine_ls_extinction_method none
_refine_ls_goodness_of_fit_ref 1.032
_refine_ls_hydrogen_treatment mixed
_refine_ls_matrix_type full
_refine_ls_number_parameters 372
_refine_ls_number_reflns 6494
_refine_ls_number_restraints 0
_refine_ls_restrained_S_all 1.032
_refine_ls_R_factor_all 0.0366
_refine_ls_R_factor_gt 0.0291
_refine_ls_shift/su_max 0.001
_refine_ls_shift/su_mean 0.000
_refine_ls_structure_factor_coef Fsqd
_refine_ls_weighting_details 'calc w=1/[\s^2^(Fo^2^)+(0.0260P)^2^+2.2591P] where P=(Fo^2^+2Fc^2^)/3'
_refine_ls_weighting_scheme calc
_refine_ls_wR_factor_gt 0.0642
_refine_ls_wR_factor_ref 0.0685
_reflns_number_gt 5645
_reflns_number_total 6494
_reflns_threshold_expression >2sigma(I)
_cod_data_source_file c5dt02773j3.cif
_cod_data_source_block 2_acetone_pt5dcm
_cod_depositor_comments 'Adding full bibliography for 7036055--7036056.cif.'
_cod_original_cell_volume 1346.54(8)
_cod_original_formula_sum 'C24.50 H23 Ag Cl F6 Fe N4 O Sb'
_cod_database_code 7036056
_chemical_oxdiff_formula 'Fe C23 H18 N4 Ag Sb F6 C H4 O (C H2 Cl2)0.5'
_reflns_odcompleteness_completeness 99.85
_reflns_odcompleteness_iscentric 1
_reflns_odcompleteness_theta 26.32
_olex2_refinement_description
;
1. Fixed Uiso
 At 1.2 times of:
  All C(H) groups, All C(H,H) groups, All N(H) groups
 At 1.5 times of:
  All C(H,H,H) groups, All O(H) groups
2. Others
 Fixed Sof: Cl1(0.5) Cl2(0.5) C1S(0.5) H1SA(0.5) H1SB(0.5)
3.a Secondary CH2 refined with riding coordinates:
 C1S(H1SA,H1SB)
3.b Aromatic/amide H refined with riding coordinates:
 N1(H1), C2(H2), C3(H3), C4(H4), C5(H5), C6(H6), C7(H7), C8(H8), C9(H9),
 C10(H10), C15(H15), C16(H16), C17(H17), C18(H18), C20(H20), C21(H21), C22(H22),
  C23(H23)
3.c Idealised Me refined as rotating group:
 C2S(H2SA,H2SB,H2SC)
3.d Idealised tetrahedral OH refined as rotating group:
 O1S(H1S)
;

loop_
_space_group_symop_id
_space_group_symop_operation_xyz
1 'x, y, z'
2 '-x, -y, -z'

loop_
_atom_site_label
_atom_site_type_symbol
_atom_site_fract_x
_atom_site_fract_y
_atom_site_fract_z
_atom_site_U_iso_or_equiv
_atom_site_adp_type
_atom_site_occupancy
_atom_site_symmetry_multiplicity
_atom_site_calc_flag
_atom_site_refinement_flags
_atom_site_disorder_assembly
_atom_site_disorder_group
Sb1 Sb 0.90999(2) 0.19448(2) 0.118347(17) 0.02219(6) Uani 1 1 d . . .
F1 F 0.7193(2) 0.3110(3) 0.1051(3) 0.0633(8) Uani 1 1 d . . .
F2 F 0.9472(2) 0.3607(2) 0.05733(15) 0.0291(4) Uani 1 1 d . . .
F3 F 0.9323(4) 0.1944(3) 0.24935(19) 0.0708(9) Uani 1 1 d . . .
F4 F 0.8665(2) 0.0325(2) 0.1774(2) 0.0497(6) Uani 1 1 d . . .
F5 F 0.8842(3) 0.2013(3) -0.01594(19) 0.0495(6) Uani 1 1 d . . .
F6 F 1.0982(2) 0.0817(2) 0.1238(2) 0.0443(6) Uani 1 1 d . . .
Ag1 Ag 0.47125(2) 0.26824(2) 0.595875(17) 0.01720(6) Uani 1 1 d . . .
Fe1 Fe 0.33741(4) 0.22732(4) 0.28025(3) 0.01379(9) Uani 1 1 d . . .
N1 N 0.5088(2) 0.5020(2) 0.26296(18) 0.0146(5) Uani 1 1 d . . .
H1 H 0.4817 0.5487 0.1954 0.017 Uiso 1 1 calc R . .
N2 N 0.5202(2) 0.3600(2) 0.42939(18) 0.0127(5) Uani 1 1 d . . .
N11 N 0.6886(2) 0.2965(2) 0.60202(18) 0.0150(5) Uani 1 1 d . . .
N21 N 0.6801(2) 0.7012(2) 0.28624(18) 0.0136(5) Uani 1 1 d . . .
C11 C 0.7218(3) 0.3678(3) 0.5068(2) 0.0129(5) Uani 1 1 d . . .
C1 C 0.4523(3) 0.4168(3) 0.3348(2) 0.0138(5) Uani 1 1 d . . .
C2 C 0.6239(3) 0.4127(3) 0.4168(2) 0.0128(5) Uani 1 1 d . . .
C3 C 0.6157(3) 0.5032(3) 0.3137(2) 0.0133(5) Uani 1 1 d . . .
C12 C 0.8432(3) 0.3952(3) 0.4946(2) 0.0187(6) Uani 1 1 d . . .
H12 H 0.8657 0.4444 0.4267 0.022 Uiso 1 1 calc R . .
C13 C 0.9299(3) 0.3499(3) 0.5828(2) 0.0226(7) Uani 1 1 d . . .
H13 H 1.0128 0.3677 0.5763 0.027 Uiso 1 1 calc R . .
C14 C 0.8945(3) 0.2781(3) 0.6810(2) 0.0222(6) Uani 1 1 d . . .
H14 H 0.9513 0.2474 0.7431 0.027 Uiso 1 1 calc R . .
C15 C 0.7753(3) 0.2527(3) 0.6860(2) 0.0188(6) Uani 1 1 d . . .
H15 H 0.7527 0.2009 0.7531 0.023 Uiso 1 1 calc R . .
C21 C 0.6890(3) 0.5967(3) 0.2543(2) 0.0130(5) Uani 1 1 d . . .
C22 C 0.7569(3) 0.5826(3) 0.1675(2) 0.0186(6) Uani 1 1 d . . .
H22 H 0.7606 0.5092 0.1463 0.022 Uiso 1 1 calc R . .
C23 C 0.8198(3) 0.6768(3) 0.1113(2) 0.0197(6) Uani 1 1 d . . .
H23 H 0.8664 0.6691 0.0511 0.024 Uiso 1 1 calc R . .
C24 C 0.8136(3) 0.7818(3) 0.1446(2) 0.0178(6) Uani 1 1 d . . .
H24 H 0.8566 0.8469 0.1082 0.021 Uiso 1 1 calc R . .
C25 C 0.7429(3) 0.7902(3) 0.2325(2) 0.0155(6) Uani 1 1 d . . .
H25 H 0.7391 0.8622 0.2554 0.019 Uiso 1 1 calc R . .
C31 C 0.3314(3) 0.3975(3) 0.3081(2) 0.0161(6) Uani 1 1 d . . .
C32 C 0.2510(3) 0.3278(3) 0.3788(3) 0.0200(6) Uani 1 1 d . . .
H32 H 0.2660 0.2853 0.4533 0.024 Uiso 1 1 calc R . .
C33 C 0.1440(3) 0.3336(3) 0.3172(3) 0.0251(7) Uani 1 1 d . . .
H33 H 0.0750 0.2956 0.3438 0.030 Uiso 1 1 calc R . .
C34 C 0.1578(3) 0.4052(3) 0.2100(3) 0.0261(7) Uani 1 1 d . . .
H34 H 0.0997 0.4240 0.1522 0.031 Uiso 1 1 calc R . .
C35 C 0.2734(3) 0.4444(3) 0.2034(2) 0.0217(6) Uani 1 1 d . . .
H35 H 0.3066 0.4933 0.1405 0.026 Uiso 1 1 calc R . .
C41 C 0.3448(3) 0.0345(3) 0.2915(2) 0.0219(6) Uani 1 1 d . . .
H41 H 0.2689 0.0047 0.3040 0.026 Uiso 1 1 calc R . .
C42 C 0.4409(4) 0.0142(3) 0.3699(3) 0.0267(7) Uani 1 1 d . . .
H42 H 0.4407 -0.0324 0.4438 0.032 Uiso 1 1 calc R . .
C43 C 0.5362(3) 0.0756(4) 0.3180(3) 0.0293(8) Uani 1 1 d . . .
H43 H 0.6110 0.0781 0.3509 0.035 Uiso 1 1 calc R . .
C44 C 0.5009(3) 0.1327(4) 0.2084(3) 0.0272(7) Uani 1 1 d . . .
H44 H 0.5480 0.1801 0.1550 0.033 Uiso 1 1 calc R . .
C45 C 0.3830(3) 0.1070(3) 0.1920(2) 0.0221(6) Uani 1 1 d . . .
H45 H 0.3375 0.1339 0.1258 0.026 Uiso 1 1 calc R . .
Cl1 Cl 0.8766(3) -0.0391(4) 0.4728(3) 0.0702(8) Uani 0.50 1 d P A -1
Cl2 Cl 1.1481(3) -0.0411(4) 0.5132(2) 0.0618(7) Uani 0.50 1 d P A -1
C1S C 0.9682(8) 0.0418(11) 0.5061(9) 0.059(3) Uani 0.50 1 d P A -1
H1Sa H 0.9416 0.0456 0.5752 0.070 Uiso 0.50 1 calc PR A -1
H1Sb H 0.9389 0.1419 0.4537 0.070 Uiso 0.50 1 calc PR A -1
O1S O 0.4239(3) 0.7179(3) 0.0646(2) 0.0452(7) Uani 1 1 d . . .
H1S H 0.3566 0.7225 0.0319 0.068 Uiso 1 1 calc R . .
C2S C 0.4034(4) 0.8572(4) 0.0550(3) 0.0369(9) Uani 1 1 d . . .
H2Sa H 0.4562 0.8499 0.1138 0.055 Uiso 1 1 calc R . .
H2Sb H 0.3039 0.9121 0.0559 0.055 Uiso 1 1 calc R . .
H2Sc H 0.4361 0.9061 -0.0114 0.055 Uiso 1 1 calc R . .

loop_
_atom_site_aniso_label
_atom_site_aniso_U_11
_atom_site_aniso_U_22
_atom_site_aniso_U_33
_atom_site_aniso_U_23
_atom_site_aniso_U_13
_atom_site_aniso_U_12
Sb1 0.01883(11) 0.01920(11) 0.03265(12) -0.01059(9) 0.00408(9) -0.01149(8)
F1 0.0241(11) 0.0350(13) 0.132(3) -0.0343(16) 0.0291(14) -0.0150(10)
F2 0.0340(11) 0.0261(10) 0.0369(11) -0.0155(9) 0.0168(9) -0.0208(9)
F3 0.125(3) 0.093(2) 0.0320(13) -0.0261(14) 0.0297(15) -0.082(2)
F4 0.0424(13) 0.0247(12) 0.0820(18) -0.0120(12) 0.0095(12) -0.0231(10)
F5 0.0598(16) 0.0511(15) 0.0467(14) -0.0230(12) -0.0127(12) -0.0237(13)
F6 0.0185(10) 0.0304(12) 0.0705(16) -0.0109(11) -0.0064(10) -0.0032(9)
Ag1 0.01993(12) 0.01656(12) 0.01831(11) -0.00778(9) 0.00836(8) -0.01065(9)
Fe1 0.01319(19) 0.0113(2) 0.0183(2) -0.00678(16) 0.00071(15) -0.00516(15)
N1 0.0179(12) 0.0114(12) 0.0136(11) -0.0037(9) -0.0001(9) -0.0059(9)
N2 0.0136(11) 0.0093(11) 0.0161(11) -0.0047(9) 0.0037(9) -0.0062(9)
N11 0.0166(12) 0.0101(11) 0.0154(11) -0.0027(9) 0.0013(9) -0.0047(9)
N21 0.0114(11) 0.0114(11) 0.0160(11) -0.0034(9) -0.0001(9) -0.0042(9)
C11 0.0145(13) 0.0058(12) 0.0161(13) -0.0045(10) 0.0031(10) -0.0019(10)
C1 0.0147(13) 0.0101(13) 0.0176(13) -0.0068(11) 0.0027(11) -0.0045(10)
C2 0.0128(13) 0.0099(13) 0.0170(13) -0.0065(11) 0.0032(10) -0.0050(10)
C3 0.0125(13) 0.0109(13) 0.0188(13) -0.0084(11) 0.0030(11) -0.0046(10)
C12 0.0165(14) 0.0156(15) 0.0213(14) -0.0038(12) 0.0015(11) -0.0069(11)
C13 0.0167(15) 0.0207(16) 0.0273(16) -0.0045(13) -0.0049(12) -0.0080(12)
C14 0.0221(15) 0.0175(15) 0.0233(15) -0.0042(13) -0.0078(12) -0.0060(12)
C15 0.0217(15) 0.0147(14) 0.0164(14) -0.0022(12) -0.0001(12) -0.0071(12)
C21 0.0120(13) 0.0105(13) 0.0135(12) -0.0012(10) -0.0003(10) -0.0048(10)
C22 0.0209(15) 0.0151(14) 0.0206(14) -0.0080(12) 0.0053(12) -0.0074(12)
C23 0.0158(14) 0.0228(16) 0.0176(14) -0.0063(12) 0.0073(11) -0.0074(12)
C24 0.0124(13) 0.0168(15) 0.0188(14) -0.0001(12) 0.0005(11) -0.0072(11)
C25 0.0140(13) 0.0135(14) 0.0183(13) -0.0042(11) 0.0004(11) -0.0066(11)
C31 0.0146(13) 0.0109(13) 0.0228(14) -0.0073(12) 0.0006(11) -0.0041(11)
C32 0.0183(15) 0.0197(15) 0.0279(16) -0.0154(13) 0.0083(12) -0.0085(12)
C33 0.0130(14) 0.0232(17) 0.048(2) -0.0224(16) 0.0059(14) -0.0078(12)
C34 0.0190(15) 0.0130(15) 0.045(2) -0.0112(14) -0.0109(14) -0.0023(12)
C35 0.0212(15) 0.0128(14) 0.0258(16) -0.0023(12) -0.0092(12) -0.0047(12)
C41 0.0258(16) 0.0137(15) 0.0308(17) -0.0118(13) 0.0029(13) -0.0093(12)
C42 0.0375(19) 0.0111(15) 0.0235(16) -0.0071(13) -0.0055(14) 0.0001(13)
C43 0.0200(16) 0.0221(17) 0.050(2) -0.0255(16) -0.0068(15) 0.0013(13)
C44 0.0236(16) 0.0249(17) 0.0388(19) -0.0194(15) 0.0133(14) -0.0102(14)
C45 0.0270(16) 0.0181(16) 0.0228(15) -0.0114(13) -0.0004(13) -0.0066(13)
Cl1 0.0628(18) 0.0609(19) 0.084(2) -0.0171(16) 0.0058(15) -0.0324(15)
Cl2 0.0498(15) 0.0652(19) 0.0673(16) -0.0247(15) 0.0178(12) -0.0233(14)
C1S 0.020(5) 0.072(7) 0.082(7) -0.042(6) 0.012(5) -0.005(4)
O1S 0.0605(19) 0.0457(17) 0.0286(14) 0.0098(12) -0.0206(13) -0.0402(15)
C2S 0.034(2) 0.030(2) 0.0271(18) -0.0010(15) 0.0042(15) -0.0039(16)

loop_
_atom_type_symbol
_atom_type_description
_atom_type_scat_dispersion_real
_atom_type_scat_dispersion_imag
_atom_type_scat_source
C C 0.0033 0.0016 'International Tables Vol C Tables 4.2.6.8 and 6.1.1.4'
H H 0.0000 0.0000 'International Tables Vol C Tables 4.2.6.8 and 6.1.1.4'
N N 0.0061 0.0033 'International Tables Vol C Tables 4.2.6.8 and 6.1.1.4'
O O 0.0106 0.0060 'International Tables Vol C Tables 4.2.6.8 and 6.1.1.4'
F F 0.0171 0.0103 'International Tables Vol C Tables 4.2.6.8 and 6.1.1.4'
Cl Cl 0.1484 0.1585 'International Tables Vol C Tables 4.2.6.8 and 6.1.1.4'
Fe Fe 0.3463 0.8444 'International Tables Vol C Tables 4.2.6.8 and 6.1.1.4'
Ag Ag -0.8971 1.1015 'International Tables Vol C Tables 4.2.6.8 and 6.1.1.4'
Sb Sb -0.5866 1.5461 'International Tables Vol C Tables 4.2.6.8 and 6.1.1.4'

loop_
_exptl_crystal_face_index_h
_exptl_crystal_face_index_k
_exptl_crystal_face_index_l
_exptl_crystal_face_perp_dist
_exptl_oxdiff_crystal_face_indexfrac_h
_exptl_oxdiff_crystal_face_indexfrac_k
_exptl_oxdiff_crystal_face_indexfrac_l
_exptl_oxdiff_crystal_face_x
_exptl_oxdiff_crystal_face_y
_exptl_oxdiff_crystal_face_z
0 0 18 0.0309 -0.0000 -0.0000 18.0000 0.2698 0.8044 0.5366
0 0 -18 0.0229 0.0000 0.0000 -18.0000 -0.2698 -0.8044 -0.5366
14 0 -2 0.0496 14.0000 0.0000 -2.0000 0.3527 0.4362 -0.8672
-14 0 2 0.0326 -14.0000 -0.0000 2.0000 -0.3527 -0.4362 0.8672
-4 -15 -5 0.0795 -4.0000 -15.0000 -5.0000 0.9468 -0.2285 0.1383
0 14 8 0.0736 -0.0000 14.0000 8.0000 -0.9357 0.2221 0.1856
9 14 0 0.0823 9.0000 14.0000 -0.0000 -0.8096 0.2024 -0.5720

loop_
_geom_angle_atom_site_label_1
_geom_angle_atom_site_label_2
_geom_angle_atom_site_label_3
_geom_angle
_geom_angle_site_symmetry_1
_geom_angle_site_symmetry_3
F2 Sb1 F1 88.84(9) . .
F2 Sb1 F5 89.54(10) . .
F3 Sb1 F1 90.83(15) . .
F3 Sb1 F2 88.98(10) . .
F3 Sb1 F4 91.65(12) . .
F3 Sb1 F5 178.06(13) . .
F3 Sb1 F6 92.05(14) . .
F4 Sb1 F1 89.31(10) . .
F4 Sb1 F2 178.05(10) . .
F4 Sb1 F5 89.79(11) . .
F5 Sb1 F1 87.88(13) . .
F6 Sb1 F1 176.99(13) . .
F6 Sb1 F2 90.32(9) . .
F6 Sb1 F4 91.50(10) . .
F6 Sb1 F5 89.22(11) . .
N2 Ag1 N11 73.04(8) . .
N21 Ag1 N2 146.06(8) 2_666 .
N21 Ag1 N11 120.84(8) 2_666 .
C31 Fe1 C33 68.76(12) . .
C31 Fe1 C34 68.63(12) . .
C31 Fe1 C35 41.14(12) . .
C31 Fe1 C41 165.90(12) . .
C31 Fe1 C42 127.95(12) . .
C31 Fe1 C43 108.44(12) . .
C31 Fe1 C44 118.98(12) . .
C31 Fe1 C45 152.56(12) . .
C32 Fe1 C31 41.11(11) . .
C32 Fe1 C33 40.95(12) . .
C32 Fe1 C34 68.55(13) . .
C32 Fe1 C35 68.99(13) . .
C32 Fe1 C41 127.15(12) . .
C32 Fe1 C42 107.86(13) . .
C32 Fe1 C43 119.04(13) . .
C32 Fe1 C44 153.16(13) . .
C32 Fe1 C45 164.85(12) . .
C33 Fe1 C34 40.25(14) . .
C35 Fe1 C33 68.22(13) . .
C35 Fe1 C34 40.46(12) . .
C35 Fe1 C42 166.38(13) . .
C35 Fe1 C45 118.07(13) . .
C41 Fe1 C33 107.20(13) . .
C41 Fe1 C34 117.64(13) . .
C41 Fe1 C35 151.34(12) . .
C41 Fe1 C42 41.03(13) . .
C41 Fe1 C43 68.65(13) . .
C41 Fe1 C44 68.44(13) . .
C41 Fe1 C45 40.56(12) . .
C42 Fe1 C33 118.71(14) . .
C42 Fe1 C34 152.04(14) . .
C42 Fe1 C45 68.45(13) . .
C43 Fe1 C33 153.01(15) . .
C43 Fe1 C34 165.81(15) . .
C43 Fe1 C35 128.36(14) . .
C43 Fe1 C42 40.56(14) . .
C43 Fe1 C44 40.60(14) . .
C43 Fe1 C45 68.41(13) . .
C44 Fe1 C33 164.77(14) . .
C44 Fe1 C34 127.58(15) . .
C44 Fe1 C35 108.16(14) . .
C44 Fe1 C42 68.28(14) . .
C44 Fe1 C45 40.65(13) . .
C45 Fe1 C33 126.74(13) . .
C45 Fe1 C34 107.40(13) . .
C1 N1 H1 125.9 . .
C1 N1 C3 108.2(2) . .
C3 N1 H1 125.9 . .
C1 N2 Ag1 135.82(18) . .
C1 N2 C2 106.2(2) . .
C2 N2 Ag1 114.54(17) . .
C11 N11 Ag1 113.34(18) . .
C15 N11 Ag1 128.68(19) . .
C15 N11 C11 118.0(2) . .
C21 N21 Ag1 115.05(17) . 2_666
C25 N21 Ag1 125.86(19) . 2_666
C25 N21 C21 118.0(2) . .
N11 C11 C2 116.0(2) . .
N11 C11 C12 121.6(3) . .
C12 C11 C2 122.3(2) . .
N1 C1 C31 122.4(3) . .
N2 C1 N1 110.5(2) . .
N2 C1 C31 127.0(3) . .
N2 C2 C11 120.4(2) . .
C3 C2 N2 109.1(2) . .
C3 C2 C11 130.4(2) . .
N1 C3 C21 119.2(2) . .
C2 C3 N1 106.0(2) . .
C2 C3 C21 134.7(3) . .
C11 C12 H12 120.5 . .
C13 C12 C11 119.0(3) . .
C13 C12 H12 120.5 . .
C12 C13 H13 120.4 . .
C12 C13 C14 119.2(3) . .
C14 C13 H13 120.4 . .
C13 C14 H14 121.0 . .
C15 C14 C13 118.1(3) . .
C15 C14 H14 121.0 . .
N11 C15 C14 124.0(3) . .
N11 C15 H15 118.0 . .
C14 C15 H15 118.0 . .
N21 C21 C3 116.4(2) . .
N21 C21 C22 122.0(3) . .
C22 C21 C3 121.4(3) . .
C21 C22 H22 120.3 . .
C21 C22 C23 119.5(3) . .
C23 C22 H22 120.3 . .
C22 C23 H23 120.6 . .
C24 C23 C22 118.9(3) . .
C24 C23 H23 120.6 . .
C23 C24 H24 120.7 . .
C23 C24 C25 118.7(3) . .
C25 C24 H24 120.7 . .
N21 C25 C24 122.9(3) . .
N21 C25 H25 118.5 . .
C24 C25 H25 118.5 . .
C1 C31 Fe1 125.5(2) . .
C32 C31 Fe1 69.35(16) . .
C32 C31 C1 127.4(3) . .
C32 C31 C35 107.5(3) . .
C35 C31 Fe1 69.65(17) . .
C35 C31 C1 125.0(3) . .
Fe1 C32 H32 125.9 . .
C31 C32 Fe1 69.53(16) . .
C31 C32 H32 126.2 . .
C33 C32 Fe1 70.00(17) . .
C33 C32 C31 107.6(3) . .
C33 C32 H32 126.2 . .
Fe1 C33 H33 126.5 . .
C32 C33 Fe1 69.05(16) . .
C32 C33 H33 125.8 . .
C34 C33 Fe1 70.31(18) . .
C34 C33 C32 108.5(3) . .
C34 C33 H33 125.8 . .
Fe1 C34 H34 127.1 . .
C33 C34 Fe1 69.44(18) . .
C33 C34 H34 125.9 . .
C33 C34 C35 108.2(3) . .
C35 C34 Fe1 69.17(17) . .
C35 C34 H34 125.9 . .
Fe1 C35 H35 126.1 . .
C31 C35 Fe1 69.21(16) . .
C31 C35 H35 125.9 . .
C34 C35 Fe1 70.37(18) . .
C34 C35 C31 108.1(3) . .
C34 C35 H35 125.9 . .
Fe1 C41 H41 125.9 . .
C42 C41 Fe1 69.62(17) . .
C42 C41 H41 126.1 . .
C45 C41 Fe1 69.92(17) . .
C45 C41 H41 126.1 . .
C45 C41 C42 107.7(3) . .
Fe1 C42 H42 126.5 . .
C41 C42 Fe1 69.36(17) . .
C41 C42 H42 126.1 . .
C43 C42 Fe1 69.63(18) . .
C43 C42 C41 107.9(3) . .
C43 C42 H42 126.1 . .
Fe1 C43 H43 126.1 . .
C42 C43 Fe1 69.81(18) . .
C42 C43 H43 125.9 . .
C42 C43 C44 108.1(3) . .
C44 C43 Fe1 69.76(18) . .
C44 C43 H43 125.9 . .
Fe1 C44 H44 126.2 . .
C43 C44 Fe1 69.64(18) . .
C43 C44 H44 125.9 . .
C43 C44 C45 108.1(3) . .
C45 C44 Fe1 69.78(18) . .
C45 C44 H44 125.9 . .
Fe1 C45 H45 126.5 . .
C41 C45 Fe1 69.51(17) . .
C41 C45 C44 108.1(3) . .
C41 C45 H45 126.0 . .
C44 C45 Fe1 69.57(18) . .
C44 C45 H45 126.0 . .
Cl1 C1S Cl2 115.5(5) . .
Cl1 C1S H1Sa 108.4 . .
Cl1 C1S H1Sb 108.4 . .
Cl2 C1S H1Sa 108.4 . .
Cl2 C1S H1Sb 108.4 . .
H1Sa C1S H1Sb 107.5 . .
C2S O1S H1S 109.5 . .
O1S C2S H2Sa 109.5 . .
O1S C2S H2Sb 109.5 . .
O1S C2S H2Sc 109.5 . .
H2Sa C2S H2Sb 109.5 . .
H2Sa C2S H2Sc 109.5 . .
H2Sb C2S H2Sc 109.5 . .

loop_
_geom_bond_atom_site_label_1
_geom_bond_atom_site_label_2
_geom_bond_distance
_geom_bond_site_symmetry_2
Sb1 F1 1.878(2) .
Sb1 F2 1.8723(18) .
Sb1 F3 1.851(2) .
Sb1 F4 1.867(2) .
Sb1 F5 1.872(2) .
Sb1 F6 1.860(2) .
Ag1 N2 2.238(2) .
Ag1 N11 2.420(2) .
Ag1 N21 2.215(2) 2_666
Fe1 C31 2.034(3) .
Fe1 C32 2.032(3) .
Fe1 C33 2.045(3) .
Fe1 C34 2.056(3) .
Fe1 C35 2.040(3) .
Fe1 C41 2.037(3) .
Fe1 C42 2.041(3) .
Fe1 C43 2.038(3) .
Fe1 C44 2.040(3) .
Fe1 C45 2.043(3) .
N1 H1 0.8800 .
N1 C1 1.352(4) .
N1 C3 1.373(4) .
N2 C1 1.331(4) .
N2 C2 1.386(3) .
N11 C11 1.345(3) .
N11 C15 1.339(4) .
N21 Ag1 2.215(2) 2_666
N21 C21 1.357(4) .
N21 C25 1.341(3) .
C11 C12 1.396(4) .
C2 C11 1.473(4) .
C3 C2 1.371(4) .
C3 C21 1.475(4) .
C12 H12 0.9500 .
C12 C13 1.381(4) .
C13 H13 0.9500 .
C13 C14 1.387(4) .
C14 H14 0.9500 .
C14 C15 1.369(4) .
C15 H15 0.9500 .
C21 C22 1.381(4) .
C22 H22 0.9500 .
C22 C23 1.389(4) .
C23 H23 0.9500 .
C23 C24 1.382(4) .
C24 H24 0.9500 .
C24 C25 1.392(4) .
C25 H25 0.9500 .
C31 C1 1.456(4) .
C31 C32 1.428(4) .
C31 C35 1.432(4) .
C32 H32 0.9500 .
C33 C32 1.426(4) .
C33 H33 0.9500 .
C34 C33 1.411(5) .
C34 H34 0.9500 .
C35 C34 1.417(4) .
C35 H35 0.9500 .
C41 H41 0.9500 .
C41 C42 1.429(4) .
C41 C45 1.414(4) .
C42 H42 0.9500 .
C42 C43 1.414(5) .
C43 H43 0.9500 .
C43 C44 1.415(5) .
C44 H44 0.9500 .
C44 C45 1.418(5) .
C45 H45 0.9500 .
Cl1 C1S 1.724(11) .
Cl2 C1S 1.730(8) .
C1S H1Sa 0.9900 .
C1S H1Sb 0.9900 .
O1S H1S 0.8400 .
O1S C2S 1.416(5) .
C2S H2Sa 0.9800 .
C2S H2Sb 0.9800 .
C2S H2Sc 0.9800 .

loop_
_geom_hbond_atom_site_label_D
_geom_hbond_atom_site_label_H
_geom_hbond_atom_site_label_A
_geom_hbond_distance_DH
_geom_hbond_distance_HA
_geom_hbond_distance_DA
_geom_hbond_angle_DHA
_geom_hbond_site_symmetry_A
N1 H1 O1S 0.88 1.94 2.760(3) 154.1 .
O1S H1S F1 0.84 2.32 3.064(4) 147.5 2_665
O1S H1S F5 0.84 2.32 3.038(4) 144.1 2_665

loop_
_geom_torsion_atom_site_label_1
_geom_torsion_atom_site_label_2
_geom_torsion_atom_site_label_3
_geom_torsion_atom_site_label_4
_geom_torsion
_geom_torsion_site_symmetry_1
Ag1 N2 C1 N1 157.3(2) .
Ag1 N2 C1 C31 -21.0(4) .
Ag1 N2 C2 C11 19.1(3) .
Ag1 N2 C2 C3 -161.69(18) .
Ag1 N11 C11 C2 -1.3(3) .
Ag1 N11 C11 C12 179.6(2) .
Ag1 N11 C15 C14 -178.0(2) .
Ag1 N21 C21 C3 -9.6(3) 2_666
Ag1 N21 C21 C22 167.2(2) 2_666
Ag1 N21 C25 C24 -166.1(2) 2_666
Fe1 C31 C1 N1 99.6(3) .
Fe1 C31 C1 N2 -82.3(3) .
Fe1 C31 C32 C33 -59.9(2) .
Fe1 C31 C35 C34 59.8(2) .
Fe1 C33 C32 C31 59.6(2) .
Fe1 C34 C33 C32 58.7(2) .
Fe1 C35 C34 C33 58.6(2) .
Fe1 C41 C42 C43 -59.2(2) .
Fe1 C41 C45 C44 59.1(2) .
Fe1 C42 C43 C44 -59.5(2) .
Fe1 C43 C44 C45 -59.4(2) .
Fe1 C44 C45 C41 -59.0(2) .
N1 C3 C2 N2 -1.7(3) .
N1 C3 C2 C11 177.5(3) .
N1 C3 C21 N21 117.5(3) .
N1 C3 C21 C22 -59.3(4) .
N2 Ag1 N11 C11 7.99(18) .
N2 Ag1 N11 C15 -173.0(3) .
N2 C2 C11 N11 -11.7(4) .
N2 C2 C11 C12 167.4(3) .
N11 Ag1 N2 C1 -169.1(3) .
N11 Ag1 N2 C2 -13.63(17) .
N11 C11 C12 C13 -1.1(4) .
N21 Ag1 N2 C1 -48.7(3) 2_666
N21 Ag1 N2 C2 106.8(2) 2_666
N21 Ag1 N11 C11 -137.92(18) 2_666
N21 Ag1 N11 C15 41.1(3) 2_666
N21 C21 C22 C23 0.8(4) .
C11 N11 C15 C14 1.1(4) .
C11 C12 C13 C14 0.2(5) .
C1 N1 C3 C2 1.9(3) .
C1 N1 C3 C21 -175.7(2) .
C1 N2 C2 C11 -178.5(2) .
C1 N2 C2 C3 0.8(3) .
C1 C31 C32 Fe1 -119.5(3) .
C1 C31 C32 C33 -179.4(3) .
C1 C31 C35 Fe1 119.7(3) .
C1 C31 C35 C34 179.6(3) .
C2 N2 C1 N1 0.4(3) .
C2 N2 C1 C31 -177.8(3) .
C2 C11 C12 C13 179.9(3) .
C2 C3 C21 N21 -59.3(4) .
C2 C3 C21 C22 123.9(3) .
C3 N1 C1 N2 -1.5(3) .
C3 N1 C1 C31 176.9(2) .
C3 C2 C11 N11 169.3(3) .
C3 C2 C11 C12 -11.7(5) .
C3 C21 C22 C23 177.4(3) .
C12 C13 C14 C15 1.2(5) .
C13 C14 C15 N11 -1.9(5) .
C15 N11 C11 C2 179.5(2) .
C15 N11 C11 C12 0.5(4) .
C21 N21 C25 C24 1.5(4) .
C21 C3 C2 N2 175.4(3) .
C21 C3 C2 C11 -5.4(5) .
C21 C22 C23 C24 0.5(4) .
C22 C23 C24 C25 -0.7(4) .
C23 C24 C25 N21 -0.3(4) .
C25 N21 C21 C3 -178.6(2) .
C25 N21 C21 C22 -1.8(4) .
C31 Fe1 C32 C33 118.7(3) .
C31 Fe1 C33 C32 -38.24(18) .
C31 Fe1 C33 C34 81.61(19) .
C31 Fe1 C34 C33 -81.95(19) .
C31 Fe1 C34 C35 38.05(19) .
C31 Fe1 C35 C34 -119.2(3) .
C31 Fe1 C41 C42 -43.2(6) .
C31 Fe1 C41 C45 -162.0(4) .
C31 Fe1 C42 C41 167.80(18) .
C31 Fe1 C42 C43 -72.9(2) .
C31 Fe1 C43 C42 127.41(19) .
C31 Fe1 C43 C44 -113.3(2) .
C31 Fe1 C44 C43 84.8(2) .
C31 Fe1 C44 C45 -155.81(18) .
C31 Fe1 C45 C41 170.6(2) .
C31 Fe1 C45 C44 51.1(3) .
C31 C35 C34 Fe1 -59.1(2) .
C31 C35 C34 C33 -0.5(3) .
C32 Fe1 C31 C1 122.0(3) .
C32 Fe1 C31 C35 -118.9(3) .
C32 Fe1 C33 C34 119.9(3) .
C32 Fe1 C34 C33 -37.64(18) .
C32 Fe1 C34 C35 82.4(2) .
C32 Fe1 C35 C31 38.08(17) .
C32 Fe1 C35 C34 -81.2(2) .
C32 Fe1 C41 C42 -73.5(2) .
C32 Fe1 C41 C45 167.72(18) .
C32 Fe1 C42 C41 126.61(19) .
C32 Fe1 C42 C43 -114.1(2) .
C32 Fe1 C43 C42 83.7(2) .
C32 Fe1 C43 C44 -156.99(19) .
C32 Fe1 C44 C43 49.2(4) .
C32 Fe1 C44 C45 168.6(3) .
C32 Fe1 C45 C41 -40.4(6) .
C32 Fe1 C45 C44 -160.0(5) .
C32 C31 C1 N1 -170.3(3) .
C32 C31 C1 N2 7.8(5) .
C32 C31 C35 Fe1 -59.2(2) .
C32 C31 C35 C34 0.6(3) .
C33 Fe1 C31 C1 160.1(3) .
C33 Fe1 C31 C32 38.09(19) .
C33 Fe1 C31 C35 -80.8(2) .
C33 Fe1 C32 C31 -118.7(3) .
C33 Fe1 C34 C35 120.0(3) .
C33 Fe1 C35 C31 82.20(19) .
C33 Fe1 C35 C34 -37.0(2) .
C33 Fe1 C41 C42 -114.2(2) .
C33 Fe1 C41 C45 127.0(2) .
C33 Fe1 C42 C41 83.3(2) .
C33 Fe1 C42 C43 -157.32(19) .
C33 Fe1 C43 C42 48.2(4) .
C33 Fe1 C43 C44 167.5(3) .
C33 Fe1 C44 C43 -158.0(5) .
C33 Fe1 C44 C45 -38.6(6) .
C33 Fe1 C45 C41 -72.3(2) .
C33 Fe1 C45 C44 168.2(2) .
C34 Fe1 C31 C1 -156.6(3) .
C34 Fe1 C31 C32 81.4(2) .
C34 Fe1 C31 C35 -37.45(19) .
C34 Fe1 C32 C31 -81.66(19) .
C34 Fe1 C32 C33 37.02(19) .
C34 Fe1 C33 C32 -119.9(3) .
C34 Fe1 C35 C31 119.2(3) .
C34 Fe1 C41 C42 -156.5(2) .
C34 Fe1 C41 C45 84.7(2) .
C34 Fe1 C42 C41 48.9(4) .
C34 Fe1 C42 C43 168.2(3) .
C34 Fe1 C43 C42 -157.0(5) .
C34 Fe1 C43 C44 -37.7(6) .
C34 Fe1 C44 C43 169.10(19) .
C34 Fe1 C44 C45 -71.5(2) .
C34 Fe1 C45 C41 -112.4(2) .
C34 Fe1 C45 C44 128.0(2) .
C34 C33 C32 Fe1 -59.4(2) .
C34 C33 C32 C31 0.2(3) .
C35 Fe1 C31 C1 -119.2(3) .
C35 Fe1 C31 C32 118.9(2) .
C35 Fe1 C32 C31 -38.10(17) .
C35 Fe1 C32 C33 80.6(2) .
C35 Fe1 C33 C32 -82.6(2) .
C35 Fe1 C33 C34 37.24(18) .
C35 Fe1 C34 C33 -120.0(3) .
C35 Fe1 C41 C42 169.9(3) .
C35 Fe1 C41 C45 51.1(3) .
C35 Fe1 C42 C41 -159.0(5) .
C35 Fe1 C42 C43 -39.7(6) .
C35 Fe1 C43 C42 168.95(18) .
C35 Fe1 C43 C44 -71.8(2) .
C35 Fe1 C44 C43 128.4(2) .
C35 Fe1 C44 C45 -112.22(19) .
C35 Fe1 C45 C41 -154.99(18) .
C35 Fe1 C45 C44 85.5(2) .
C35 C31 C1 N1 10.9(4) .
C35 C31 C1 N2 -171.0(3) .
C35 C31 C32 Fe1 59.4(2) .
C35 C31 C32 C33 -0.5(3) .
C35 C34 C33 Fe1 -58.4(2) .
C35 C34 C33 C32 0.2(3) .
C41 Fe1 C31 C1 84.3(6) .
C41 Fe1 C31 C32 -37.7(6) .
C41 Fe1 C31 C35 -156.6(5) .
C41 Fe1 C32 C31 169.22(17) .
C41 Fe1 C32 C33 -72.1(2) .
C41 Fe1 C33 C32 127.45(19) .
C41 Fe1 C33 C34 -112.70(19) .
C41 Fe1 C34 C33 84.1(2) .
C41 Fe1 C34 C35 -155.85(19) .
C41 Fe1 C35 C31 168.4(2) .
C41 Fe1 C35 C34 49.1(4) .
C41 Fe1 C42 C43 119.3(3) .
C41 Fe1 C43 C42 -37.91(19) .
C41 Fe1 C43 C44 81.4(2) .
C41 Fe1 C44 C43 -81.9(2) .
C41 Fe1 C44 C45 37.47(19) .
C41 Fe1 C45 C44 -119.5(3) .
C41 C42 C43 Fe1 59.0(2) .
C41 C42 C43 C44 -0.4(4) .
C42 Fe1 C31 C1 49.5(3) .
C42 Fe1 C31 C32 -72.4(2) .
C42 Fe1 C31 C35 168.70(19) .
C42 Fe1 C32 C31 127.84(19) .
C42 Fe1 C32 C33 -113.5(2) .
C42 Fe1 C33 C32 84.4(2) .
C42 Fe1 C33 C34 -155.74(18) .
C42 Fe1 C34 C33 50.2(4) .
C42 Fe1 C34 C35 170.2(3) .
C42 Fe1 C35 C31 -41.0(6) .
C42 Fe1 C35 C34 -160.2(5) .
C42 Fe1 C41 C45 -118.8(3) .
C42 Fe1 C43 C44 119.3(3) .
C42 Fe1 C44 C43 -37.6(2) .
C42 Fe1 C44 C45 81.8(2) .
C42 Fe1 C45 C41 38.20(19) .
C42 Fe1 C45 C44 -81.3(2) .
C42 C41 C45 Fe1 -59.6(2) .
C42 C41 C45 C44 -0.5(3) .
C42 C43 C44 Fe1 59.5(2) .
C42 C43 C44 C45 0.1(4) .
C43 Fe1 C31 C1 8.6(3) .
C43 Fe1 C31 C32 -113.3(2) .
C43 Fe1 C31 C35 127.8(2) .
C43 Fe1 C32 C31 85.1(2) .
C43 Fe1 C32 C33 -156.3(2) .
C43 Fe1 C33 C32 50.9(4) .
C43 Fe1 C33 C34 170.7(3) .
C43 Fe1 C34 C33 -162.6(5) .
C43 Fe1 C34 C35 -42.6(6) .
C43 Fe1 C35 C31 -73.0(2) .
C43 Fe1 C35 C34 167.8(2) .
C43 Fe1 C41 C42 37.5(2) .
C43 Fe1 C41 C45 -81.3(2) .
C43 Fe1 C42 C41 -119.3(3) .
C43 Fe1 C44 C45 119.4(3) .
C43 Fe1 C45 C41 82.0(2) .
C43 Fe1 C45 C44 -37.6(2) .
C43 C44 C45 Fe1 59.3(2) .
C43 C44 C45 C41 0.2(4) .
C44 Fe1 C31 C1 -34.5(3) .
C44 Fe1 C31 C32 -156.43(19) .
C44 Fe1 C31 C35 84.7(2) .
C44 Fe1 C32 C31 50.8(4) .
C44 Fe1 C32 C33 169.5(3) .
C44 Fe1 C33 C32 -161.7(5) .
C44 Fe1 C33 C34 -41.8(6) .
C44 Fe1 C34 C33 167.22(19) .
C44 Fe1 C34 C35 -72.8(2) .
C44 Fe1 C35 C31 -113.56(19) .
C44 Fe1 C35 C34 127.2(2) .
C44 Fe1 C41 C42 81.3(2) .
C44 Fe1 C41 C45 -37.55(19) .
C44 Fe1 C42 C41 -81.7(2) .
C44 Fe1 C42 C43 37.66(19) .
C44 Fe1 C43 C42 -119.3(3) .
C44 Fe1 C45 C41 119.5(3) .
C45 Fe1 C31 C1 -69.9(4) .
C45 Fe1 C31 C32 168.2(2) .
C45 Fe1 C31 C35 49.3(3) .
C45 Fe1 C32 C31 -158.8(4) .
C45 Fe1 C32 C33 -40.1(6) .
C45 Fe1 C33 C32 167.86(18) .
C45 Fe1 C33 C34 -72.3(2) .
C45 Fe1 C34 C33 126.88(19) .
C45 Fe1 C34 C35 -113.1(2) .
C45 Fe1 C35 C31 -156.67(17) .
C45 Fe1 C35 C34 84.1(2) .
C45 Fe1 C41 C42 118.8(3) .
C45 Fe1 C42 C41 -37.78(18) .
C45 Fe1 C42 C43 81.6(2) .
C45 Fe1 C43 C42 -81.6(2) .
C45 Fe1 C43 C44 37.62(19) .
C45 Fe1 C44 C43 -119.4(3) .
C45 C41 C42 Fe1 59.8(2) .
C45 C41 C42 C43 0.6(3) .
